data_4331035
loop_
_publ_author_name
'Pei Wang'
'Santiranjan Shannigrahi'
'Nikolai L. Yakovlev'
'T. S. Andy Hor'

_publ_section_title
;
 General One-Step Self-Assembly of Isostructural Intermetallic CoII3LnIII
 Cubane Aggregates
;
_journal_name_full 'Inorganic Chemistry'
_journal_page_first 12059
_journal_page_last 12061
_journal_paper_doi 10.1021/ic301527b
_journal_volume 51
_journal_year 2012
_chemical_formula_sum 'C35 H43 Cl2 Co3 Dy N4 O15'
_chemical_formula_weight 1169.92
_chemical_name_systematic
; 
 ? 
;
_space_group_IT_number 2
_symmetry_cell_setting triclinic
_symmetry_space_group_name_Hall '-P 1'
_symmetry_space_group_name_H-M 'P -1'
_atom_sites_solution_hydrogens geom
_atom_sites_solution_primary direct
_atom_sites_solution_secondary difmap
_audit_creation_method SHELXL-97
_cell_angle_alpha 74.582(3)
_cell_angle_beta 87.453(3)
_cell_angle_gamma 88.803(3)
_cell_formula_units_Z 2
_cell_length_a 10.7570(15)
_cell_length_b 10.7645(15)
_cell_length_c 18.886(3)
_cell_measurement_reflns_used 990
_cell_measurement_temperature 100(2)
_cell_measurement_theta_max 27.22
_cell_measurement_theta_min 2.72
_cell_volume 2106.0(5)
_computing_cell_refinement 'Bruker SMART'
_computing_data_collection 'Bruker SMART'
_computing_data_reduction 'Bruker SAINT'
_computing_molecular_graphics 'Bruker SHELXTL'
_computing_publication_material 'Bruker SHELXTL'
_computing_structure_refinement 'SHELXL-97 (Sheldrick, 1997)'
_computing_structure_solution 'SHELXS-97 (Sheldrick, 1990)'
_diffrn_ambient_temperature 100(2)
_diffrn_measured_fraction_theta_full 0.995
_diffrn_measured_fraction_theta_max 0.995
_diffrn_measurement_device_type 'CCD area detector'
_diffrn_measurement_method 'phi and omega scans'
_diffrn_radiation_monochromator graphite
_diffrn_radiation_source 'fine-focus sealed tube'
_diffrn_radiation_type MoK\a
_diffrn_radiation_wavelength 0.71073
_diffrn_reflns_av_R_equivalents 0.0294
_diffrn_reflns_av_sigmaI/netI 0.0419
_diffrn_reflns_limit_h_max 13
_diffrn_reflns_limit_h_min -13
_diffrn_reflns_limit_k_max 13
_diffrn_reflns_limit_k_min -13
_diffrn_reflns_limit_l_max 24
_diffrn_reflns_limit_l_min -24
_diffrn_reflns_number 22105
_diffrn_reflns_theta_full 27.50
_diffrn_reflns_theta_max 27.50
_diffrn_reflns_theta_min 1.90
_exptl_absorpt_coefficient_mu 3.113
_exptl_absorpt_correction_T_max 0.5748
_exptl_absorpt_correction_T_min 0.3690
_exptl_absorpt_correction_type multi-scan
_exptl_absorpt_process_details 'Sadabs, (Sheldrick 2001)'
_exptl_crystal_colour Orange
_exptl_crystal_density_diffrn 1.845
_exptl_crystal_density_meas ?
_exptl_crystal_description Block
_exptl_crystal_F_000 1164
_exptl_crystal_size_max 0.40
_exptl_crystal_size_mid 0.32
_exptl_crystal_size_min 0.20
_refine_diff_density_max 4.113
_refine_diff_density_min -2.038
_refine_diff_density_rms 0.222
_refine_ls_extinction_method none
_refine_ls_goodness_of_fit_ref 1.079
_refine_ls_hydrogen_treatment mixed
_refine_ls_matrix_type full
_refine_ls_number_parameters 551
_refine_ls_number_reflns 9592
_refine_ls_number_restraints 4
_refine_ls_restrained_S_all 1.079
_refine_ls_R_factor_all 0.0685
_refine_ls_R_factor_gt 0.0602
_refine_ls_shift/su_max 0.001
_refine_ls_shift/su_mean 0.000
_refine_ls_structure_factor_coef Fsqd
_refine_ls_weighting_details 'calc w=1/[\s^2^(Fo^2^)+(0.0915P)^2^+15.4906P] where P=(Fo^2^+2Fc^2^)/3'
_refine_ls_weighting_scheme calc
_refine_ls_wR_factor_gt 0.1673
_refine_ls_wR_factor_ref 0.1748
_reflns_number_gt 8376
_reflns_number_total 9592
_reflns_threshold_expression >2sigma(I)
_cod_data_source_file ic301527b_si_002_4.cif
_cod_data_source_block a476
_cod_depositor_comments
;
The following automatic conversions were performed:

'_exptl_crystal_density_meas' value 'Not Measured' was changed to '?'
- the value is perceived as not measured.

Automatic conversion script
Id: cif_fix_values 3008 2015-01-20 13:52:24Z robertas 
;
_cod_original_cell_volume 2106.1(5)
_cod_database_code 4331035

loop_
_symmetry_equiv_pos_as_xyz
'x, y, z'
'-x, -y, -z'

loop_
_atom_site_label
_atom_site_type_symbol
_atom_site_fract_x
_atom_site_fract_y
_atom_site_fract_z
_atom_site_U_iso_or_equiv
_atom_site_adp_type
_atom_site_occupancy
_atom_site_symmetry_multiplicity
_atom_site_calc_flag
_atom_site_refinement_flags
Dy1 Dy 0.50471(3) 0.36194(3) 0.283140(16) 0.02588(12) Uani 1 1 d .
Co1 Co 0.20856(8) 0.28008(9) 0.36137(5) 0.0247(2) Uani 1 1 d .
Co2 Co 0.21670(8) 0.54420(9) 0.25032(5) 0.0283(2) Uani 1 1 d D
Co3 Co 0.26731(8) 0.29130(10) 0.19248(5) 0.0280(2) Uani 1 1 d .
O1 O 0.3445(4) 0.2101(5) 0.2996(3) 0.0270(10) Uani 1 1 d .
O2 O 0.3270(4) 0.4381(5) 0.3397(2) 0.0264(10) Uani 1 1 d .
O3 O 0.1403(4) 0.3623(5) 0.2550(3) 0.0279(10) Uani 1 1 d .
O4 O 0.3657(5) 0.4555(5) 0.1934(3) 0.0308(10) Uani 1 1 d .
O5 O 0.0611(5) 0.3604(5) 0.4045(3) 0.0335(11) Uani 1 1 d .
O6 O 0.0722(5) 0.5613(5) 0.3287(3) 0.0328(11) Uani 1 1 d .
O7 O 0.3963(5) 0.1849(6) 0.1498(3) 0.0352(12) Uani 1 1 d .
O8 O 0.5626(5) 0.2450(6) 0.1982(3) 0.0373(12) Uani 1 1 d .
O9 O 0.6103(5) 0.1878(5) 0.3679(3) 0.0376(12) Uani 1 1 d .
O10 O 0.5899(5) 0.3736(5) 0.3949(3) 0.0324(11) Uani 1 1 d .
O11 O 0.5621(5) 0.5879(5) 0.2587(3) 0.0356(11) Uani 1 1 d .
O12 O 0.7029(5) 0.4511(6) 0.2365(3) 0.0377(12) Uani 1 1 d .
O14 O 0.2473(7) 0.8135(7) 0.1197(4) 0.0559(17) Uani 1 1 d .
O13 O 0.1299(6) 0.6365(6) 0.1613(4) 0.0467(14) Uani 1 1 d .
N1 N 0.1495(5) 0.0899(6) 0.3791(3) 0.0299(12) Uani 1 1 d .
N2 N 0.3039(5) 0.2522(6) 0.4626(3) 0.0270(11) Uani 1 1 d .
N3 N 0.1126(6) 0.1719(7) 0.1950(3) 0.0325(13) Uani 1 1 d .
N4 N 0.2409(6) 0.4086(7) 0.0838(3) 0.0343(14) Uani 1 1 d .
C1 C 0.0376(7) 0.0413(9) 0.4054(5) 0.0399(17) Uani 1 1 d .
H1 H -0.0201 0.0932 0.4246 0.048 Uiso 1 1 calc R
C2 C 0.0041(9) -0.0807(10) 0.4055(7) 0.058(3) Uani 1 1 d .
H2 H -0.0755 -0.1124 0.4251 0.070 Uiso 1 1 calc R
C3 C 0.0848(9) -0.1568(9) 0.3775(6) 0.050(2) Uani 1 1 d .
H3 H 0.0616 -0.2409 0.3765 0.060 Uiso 1 1 calc R
C4 C 0.2016(7) -0.1090(8) 0.3506(4) 0.0355(16) Uani 1 1 d .
H4 H 0.2602 -0.1596 0.3311 0.043 Uiso 1 1 calc R
C5 C 0.2296(7) 0.0139(7) 0.3530(4) 0.0299(14) Uani 1 1 d .
C6 C 0.3552(7) 0.0736(7) 0.3249(4) 0.0335(15) Uani 1 1 d .
H6A H 0.4149 0.0506 0.3649 0.040 Uiso 1 1 calc R
H6B H 0.3879 0.0387 0.2842 0.040 Uiso 1 1 calc R
C7 C 0.3124(7) 0.1479(8) 0.5183(4) 0.0322(15) Uani 1 1 d .
H7 H 0.2865 0.0682 0.5115 0.039 Uiso 1 1 calc R
C8 C 0.3568(7) 0.1483(8) 0.5857(4) 0.0341(15) Uani 1 1 d .
H8 H 0.3650 0.0708 0.6236 0.041 Uiso 1 1 calc R
C9 C 0.3894(7) 0.2679(8) 0.5959(4) 0.0330(15) Uani 1 1 d .
H9 H 0.4169 0.2737 0.6421 0.040 Uiso 1 1 calc R
C10 C 0.3807(6) 0.3771(8) 0.5378(4) 0.0302(14) Uani 1 1 d .
H10 H 0.4024 0.4590 0.5434 0.036 Uiso 1 1 calc R
C11 C 0.3399(6) 0.3653(7) 0.4712(4) 0.0261(13) Uani 1 1 d .
C12 C 0.3334(7) 0.4797(7) 0.4047(4) 0.0289(14) Uani 1 1 d .
H12A H 0.2590 0.5328 0.4100 0.035 Uiso 1 1 calc R
H12B H 0.4079 0.5337 0.4013 0.035 Uiso 1 1 calc R
C13 C 0.1102(8) 0.0584(9) 0.1775(4) 0.0428(19) Uani 1 1 d .
H13 H 0.1853 0.0258 0.1606 0.051 Uiso 1 1 calc R
C14 C 0.0032(9) -0.0120(10) 0.1833(6) 0.057(3) Uani 1 1 d .
H14 H 0.0040 -0.0924 0.1715 0.068 Uiso 1 1 calc R
C15 C -0.1036(10) 0.0371(12) 0.2064(8) 0.071(3) Uani 1 1 d .
H15 H -0.1788 -0.0094 0.2101 0.086 Uiso 1 1 calc R
C16 C -0.1053(8) 0.1538(10) 0.2247(6) 0.052(2) Uani 1 1 d .
H16 H -0.1799 0.1877 0.2414 0.062 Uiso 1 1 calc R
C17 C 0.0059(7) 0.2186(8) 0.2178(4) 0.0346(16) Uani 1 1 d .
C18 C 0.0164(6) 0.3453(8) 0.2373(4) 0.0334(15) Uani 1 1 d .
H18A H -0.0079 0.4171 0.1953 0.040 Uiso 1 1 calc R
H18B H -0.0407 0.3460 0.2798 0.040 Uiso 1 1 calc R
C19 C 0.1652(8) 0.3898(9) 0.0334(4) 0.0390(17) Uani 1 1 d .
H19A H 0.1049 0.3237 0.0480 0.047 Uiso 1 1 calc R
C20 C 0.1709(8) 0.4619(10) -0.0388(4) 0.046(2) Uani 1 1 d .
H20 H 0.1156 0.4460 -0.0732 0.055 Uiso 1 1 calc R
C21 C 0.2575(8) 0.5569(10) -0.0598(4) 0.047(2) Uani 1 1 d .
H21 H 0.2640 0.6073 -0.1094 0.057 Uiso 1 1 calc R
C22 C 0.3356(8) 0.5792(10) -0.0087(4) 0.047(2) Uani 1 1 d .
H22 H 0.3963 0.6450 -0.0225 0.057 Uiso 1 1 calc R
C23 C 0.3238(7) 0.5036(8) 0.0634(4) 0.0369(17) Uani 1 1 d .
C24 C 0.4077(7) 0.5263(9) 0.1219(4) 0.0373(17) Uani 1 1 d .
H24A H 0.4939 0.4996 0.1121 0.045 Uiso 1 1 calc R
H24B H 0.4080 0.6193 0.1194 0.045 Uiso 1 1 calc R
C25 C 0.0221(6) 0.4766(8) 0.3791(4) 0.0333(16) Uani 1 1 d .
C26 C -0.0982(7) 0.5112(9) 0.4141(5) 0.044(2) Uani 1 1 d .
H26A H -0.1091 0.6051 0.4005 0.066 Uiso 1 1 calc R
H26B H -0.0954 0.4792 0.4677 0.066 Uiso 1 1 calc R
H26C H -0.1681 0.4718 0.3968 0.066 Uiso 1 1 calc R
C27 C 0.5090(8) 0.1774(9) 0.1639(4) 0.0419(19) Uani 1 1 d .
C28 C 0.5871(10) 0.0782(15) 0.1377(8) 0.086(5) Uani 1 1 d .
H28A H 0.5942 -0.0003 0.1780 0.129 Uiso 1 1 calc R
H28B H 0.6702 0.1129 0.1217 0.129 Uiso 1 1 calc R
H28C H 0.5474 0.0580 0.0964 0.129 Uiso 1 1 calc R
C29 C 0.6293(7) 0.2579(7) 0.4101(4) 0.0311(15) Uani 1 1 d .
C30 C 0.6959(10) 0.2063(9) 0.4800(5) 0.049(2) Uani 1 1 d .
H30A H 0.6495 0.1336 0.5117 0.073 Uiso 1 1 calc R
H30B H 0.7020 0.2743 0.5054 0.073 Uiso 1 1 calc R
H30C H 0.7796 0.1773 0.4687 0.073 Uiso 1 1 calc R
C31 C 0.6730(7) 0.5636(8) 0.2397(4) 0.0359(17) Uani 1 1 d .
C32 C 0.7665(9) 0.6685(10) 0.2227(5) 0.051(2) Uani 1 1 d .
H32A H 0.8448 0.6354 0.2454 0.076 Uiso 1 1 calc R
H32B H 0.7354 0.7397 0.2421 0.076 Uiso 1 1 calc R
H32C H 0.7806 0.6995 0.1693 0.076 Uiso 1 1 calc R
C33 C 0.1633(10) 0.7376(10) 0.1130(5) 0.052(2) Uani 1 1 d .
C34 C 0.0963(16) 0.7720(14) 0.0408(7) 0.090(5) Uani 1 1 d .
H34A H 0.0062 0.7728 0.0511 0.135 Uiso 1 1 calc R
H34B H 0.1169 0.7079 0.0137 0.135 Uiso 1 1 calc R
H34C H 0.1225 0.8574 0.0113 0.135 Uiso 1 1 calc R
O1W O 0.3261(5) 0.7048(6) 0.2504(3) 0.0391(12) Uani 1 1 d D
H1W H 0.394(4) 0.667(6) 0.265(4) 0.047 Uiso 1 1 d D
H2W H 0.334(6) 0.741(7) 0.2042(14) 0.047 Uiso 1 1 d D
C1S C 0.3238(11) 0.0876(11) 0.0131(6) 0.062(3) Uani 1 1 d .
H1S2 H 0.3535 -0.0023 0.0323 0.075 Uiso 1 1 calc R
H1SA H 0.3038 0.1237 0.0554 0.075 Uiso 1 1 calc R
Cl1 Cl 0.1900(4) 0.0912(4) -0.0387(2) 0.0909(10) Uani 1 1 d .
Cl2 Cl 0.4406(4) 0.1811(4) -0.0457(2) 0.0921(11) Uani 1 1 d .

loop_
_atom_site_aniso_label
_atom_site_aniso_U_11
_atom_site_aniso_U_22
_atom_site_aniso_U_33
_atom_site_aniso_U_23
_atom_site_aniso_U_13
_atom_site_aniso_U_12
Dy1 0.02099(17) 0.0361(2) 0.02097(17) -0.00873(13) 0.00244(11) -0.00165(12)
Co1 0.0211(4) 0.0341(5) 0.0206(4) -0.0105(4) 0.0036(3) -0.0034(3)
Co2 0.0193(4) 0.0352(5) 0.0354(5) -0.0186(4) 0.0059(4) -0.0054(3)
Co3 0.0235(4) 0.0420(5) 0.0197(4) -0.0107(4) 0.0014(3) 0.0009(4)
O1 0.025(2) 0.036(3) 0.021(2) -0.0109(19) 0.0045(18) 0.0000(19)
O2 0.024(2) 0.036(3) 0.019(2) -0.0092(19) 0.0018(17) -0.0025(19)
O3 0.022(2) 0.041(3) 0.023(2) -0.012(2) 0.0002(18) -0.0007(19)
O4 0.027(2) 0.041(3) 0.022(2) -0.006(2) 0.0043(19) -0.005(2)
O5 0.027(2) 0.048(3) 0.029(3) -0.017(2) 0.005(2) -0.001(2)
O6 0.028(2) 0.042(3) 0.031(3) -0.016(2) 0.002(2) 0.003(2)
O7 0.029(3) 0.052(3) 0.029(3) -0.020(2) -0.003(2) 0.007(2)
O8 0.027(2) 0.058(3) 0.032(3) -0.021(3) 0.004(2) 0.001(2)
O9 0.042(3) 0.040(3) 0.035(3) -0.016(2) -0.006(2) 0.001(2)
O10 0.034(3) 0.036(3) 0.028(2) -0.009(2) 0.000(2) 0.002(2)
O11 0.028(3) 0.042(3) 0.035(3) -0.007(2) 0.001(2) -0.004(2)
O12 0.028(3) 0.052(3) 0.034(3) -0.013(2) 0.008(2) -0.004(2)
O14 0.061(4) 0.057(4) 0.043(4) -0.003(3) -0.001(3) -0.005(3)
O13 0.045(3) 0.047(3) 0.045(3) -0.008(3) 0.001(3) -0.001(3)
N1 0.026(3) 0.043(3) 0.022(3) -0.011(2) 0.000(2) -0.007(2)
N2 0.024(3) 0.036(3) 0.022(3) -0.010(2) 0.003(2) -0.003(2)
N3 0.029(3) 0.048(4) 0.021(3) -0.011(3) -0.005(2) 0.000(3)
N4 0.028(3) 0.052(4) 0.019(3) -0.004(3) 0.005(2) 0.002(3)
C1 0.029(4) 0.051(5) 0.040(4) -0.011(4) 0.002(3) -0.005(3)
C2 0.034(4) 0.060(6) 0.080(7) -0.017(5) 0.004(4) -0.018(4)
C3 0.043(5) 0.044(5) 0.065(6) -0.015(4) -0.013(4) -0.012(4)
C4 0.039(4) 0.037(4) 0.032(4) -0.012(3) -0.012(3) 0.003(3)
C5 0.028(3) 0.041(4) 0.021(3) -0.009(3) -0.003(3) -0.002(3)
C6 0.031(4) 0.035(4) 0.036(4) -0.011(3) 0.003(3) -0.002(3)
C7 0.028(3) 0.039(4) 0.030(4) -0.012(3) -0.001(3) 0.001(3)
C8 0.028(3) 0.041(4) 0.029(4) -0.003(3) 0.002(3) -0.002(3)
C9 0.028(3) 0.052(5) 0.022(3) -0.015(3) 0.002(3) -0.006(3)
C10 0.023(3) 0.043(4) 0.029(3) -0.020(3) 0.002(3) -0.003(3)
C11 0.019(3) 0.036(4) 0.026(3) -0.013(3) 0.005(2) 0.000(2)
C12 0.031(3) 0.032(4) 0.025(3) -0.009(3) 0.002(3) -0.004(3)
C13 0.043(4) 0.061(5) 0.032(4) -0.025(4) -0.010(3) 0.002(4)
C14 0.042(5) 0.060(6) 0.077(7) -0.033(5) -0.018(5) -0.001(4)
C15 0.041(5) 0.086(8) 0.100(9) -0.044(7) -0.018(6) -0.014(5)
C16 0.026(4) 0.067(6) 0.067(6) -0.023(5) -0.014(4) 0.001(4)
C17 0.028(3) 0.048(4) 0.030(4) -0.012(3) -0.010(3) 0.000(3)
C18 0.022(3) 0.052(5) 0.028(3) -0.013(3) -0.002(3) 0.001(3)
C19 0.038(4) 0.054(5) 0.025(4) -0.010(3) -0.003(3) 0.006(3)
C20 0.043(4) 0.068(6) 0.027(4) -0.013(4) -0.003(3) 0.005(4)
C21 0.047(5) 0.067(6) 0.022(4) -0.002(4) 0.002(3) 0.003(4)
C22 0.046(5) 0.075(6) 0.017(3) -0.005(4) 0.006(3) -0.008(4)
C23 0.029(4) 0.052(5) 0.028(4) -0.008(3) 0.000(3) 0.003(3)
C24 0.037(4) 0.055(5) 0.019(3) -0.008(3) 0.003(3) -0.002(3)
C25 0.025(3) 0.050(5) 0.032(4) -0.024(3) 0.003(3) -0.005(3)
C26 0.027(4) 0.057(5) 0.053(5) -0.025(4) 0.015(3) 0.002(3)
C27 0.036(4) 0.064(5) 0.032(4) -0.025(4) -0.002(3) 0.011(4)
C28 0.045(6) 0.149(13) 0.100(10) -0.095(10) -0.025(6) 0.035(7)
C29 0.031(3) 0.033(4) 0.029(4) -0.007(3) -0.005(3) 0.000(3)
C30 0.071(6) 0.040(5) 0.038(4) -0.013(4) -0.024(4) 0.009(4)
C31 0.026(3) 0.055(5) 0.024(3) -0.007(3) 0.002(3) -0.011(3)
C32 0.041(5) 0.063(6) 0.047(5) -0.013(4) 0.011(4) -0.021(4)
C33 0.056(6) 0.055(6) 0.046(5) -0.017(4) -0.007(4) 0.006(4)
C34 0.126(12) 0.084(9) 0.049(7) 0.007(6) -0.029(7) -0.024(8)
O1W 0.036(3) 0.041(3) 0.040(3) -0.009(2) -0.002(2) 0.002(2)
C1S 0.069(7) 0.068(7) 0.052(6) -0.021(5) -0.001(5) -0.020(5)
Cl1 0.078(2) 0.100(3) 0.092(2) -0.018(2) -0.0124(18) -0.0050(19)
Cl2 0.104(3) 0.090(2) 0.083(2) -0.0227(18) 0.0119(19) -0.039(2)

loop_
_atom_type_symbol
_atom_type_description
_atom_type_scat_dispersion_real
_atom_type_scat_dispersion_imag
_atom_type_scat_source
C C 0.0033 0.0016 'International Tables Vol C Tables 4.2.6.8 and 6.1.1.4'
H H 0.0000 0.0000 'International Tables Vol C Tables 4.2.6.8 and 6.1.1.4'
N N 0.0061 0.0033 'International Tables Vol C Tables 4.2.6.8 and 6.1.1.4'
O O 0.0106 0.0060 'International Tables Vol C Tables 4.2.6.8 and 6.1.1.4'
Co Co 0.3494 0.9721 'International Tables Vol C Tables 4.2.6.8 and 6.1.1.4'
Dy Dy -0.1892 4.4098 'International Tables Vol C Tables 4.2.6.8 and 6.1.1.4'
Cl Cl 0.1484 0.1585 'International Tables Vol C Tables 4.2.6.8 and 6.1.1.4'

loop_
_geom_angle_atom_site_label_1
_geom_angle_atom_site_label_2
_geom_angle_atom_site_label_3
_geom_angle
O4 Dy1 O8 81.86(18)
O4 Dy1 O1 75.68(17)
O8 Dy1 O1 77.07(17)
O4 Dy1 O10 145.00(18)
O8 Dy1 O10 132.56(18)
O1 Dy1 O10 113.44(17)
O4 Dy1 O2 71.01(16)
O8 Dy1 O2 142.16(17)
O1 Dy1 O2 71.09(16)
O10 Dy1 O2 80.08(16)
O4 Dy1 O12 105.53(18)
O8 Dy1 O12 77.63(19)
O1 Dy1 O12 154.22(18)
O10 Dy1 O12 80.76(18)
O2 Dy1 O12 134.25(18)
O4 Dy1 O9 156.37(18)
O8 Dy1 O9 83.21(19)
O1 Dy1 O9 83.19(18)
O10 Dy1 O9 54.56(18)
O2 Dy1 O9 112.11(18)
O12 Dy1 O9 89.0(2)
O4 Dy1 O11 79.73(18)
O8 Dy1 O11 120.01(19)
O1 Dy1 O11 147.59(17)
O10 Dy1 O11 76.67(18)
O2 Dy1 O11 81.18(17)
O12 Dy1 O11 54.05(19)
O9 Dy1 O11 123.76(18)
O4 Dy1 Co3 37.98(13)
O8 Dy1 Co3 65.91(13)
O1 Dy1 Co3 40.30(12)
O10 Dy1 Co3 149.86(13)
O2 Dy1 Co3 76.56(11)
O12 Dy1 Co3 129.36(13)
O9 Dy1 Co3 118.61(13)
O11 Dy1 Co3 117.63(13)
O4 Dy1 Co1 73.68(12)
O8 Dy1 Co1 111.75(13)
O1 Dy1 Co1 35.63(11)
O10 Dy1 Co1 94.31(13)
O2 Dy1 Co1 35.91(12)
O12 Dy1 Co1 170.10(14)
O9 Dy1 Co1 95.18(14)
O11 Dy1 Co1 116.56(13)
Co3 Dy1 Co1 55.77(2)
O5 Co1 O1 169.9(2)
O5 Co1 O2 97.7(2)
O1 Co1 O2 82.68(19)
O5 Co1 N1 101.5(2)
O1 Co1 N1 79.5(2)
O2 Co1 N1 159.9(2)
O5 Co1 O3 88.7(2)
O1 Co1 O3 81.20(19)
O2 Co1 O3 86.31(18)
N1 Co1 O3 100.1(2)
O5 Co1 N2 90.3(2)
O1 Co1 N2 99.6(2)
O2 Co1 N2 76.8(2)
N1 Co1 N2 96.9(2)
O3 Co1 N2 162.8(2)
O5 Co1 Dy1 139.72(16)
O1 Co1 Dy1 41.17(13)
O2 Co1 Dy1 42.06(13)
N1 Co1 Dy1 118.72(17)
O3 Co1 Dy1 86.92(13)
N2 Co1 Dy1 82.76(15)
O13 Co2 O1W 93.5(2)
O13 Co2 O3 94.8(2)
O1W Co2 O3 168.6(2)
O13 Co2 O6 97.2(2)
O1W Co2 O6 100.2(2)
O3 Co2 O6 86.42(19)
O13 Co2 O2 173.8(2)
O1W Co2 O2 86.2(2)
O3 Co2 O2 84.71(18)
O6 Co2 O2 89.02(19)
O13 Co2 O4 96.8(2)
O1W Co2 O4 93.4(2)
O3 Co2 O4 77.89(18)
O6 Co2 O4 159.8(2)
O2 Co2 O4 77.03(18)
O3 Co3 O7 167.1(2)
O3 Co3 O4 83.2(2)
O7 Co3 O4 103.0(2)
O3 Co3 N3 78.3(2)
O7 Co3 N3 97.3(2)
O4 Co3 N3 158.7(2)
O3 Co3 N4 103.6(2)
O7 Co3 N4 88.8(2)
O4 Co3 N4 78.9(2)
N3 Co3 N4 95.3(2)
O3 Co3 O1 81.12(18)
O7 Co3 O1 88.12(19)
O4 Co3 O1 84.63(19)
N3 Co3 O1 102.6(2)
N4 Co3 O1 162.1(2)
O3 Co3 Dy1 92.10(13)
O7 Co3 Dy1 85.11(14)
O4 Co3 Dy1 43.23(14)
N3 Co3 Dy1 147.02(17)
N4 Co3 Dy1 117.66(18)
O1 Co3 Dy1 44.46(13)
C6 O1 Co1 110.9(4)
C6 O1 Co3 117.9(4)
Co1 O1 Co3 97.3(2)
C6 O1 Dy1 127.4(4)
Co1 O1 Dy1 103.2(2)
Co3 O1 Dy1 95.24(18)
C12 O2 Co1 108.4(4)
C12 O2 Co2 120.4(4)
Co1 O2 Co2 91.92(18)
C12 O2 Dy1 122.6(4)
Co1 O2 Dy1 102.03(19)
Co2 O2 Dy1 105.57(18)
C18 O3 Co3 112.4(4)
C18 O3 Co2 123.6(5)
Co3 O3 Co2 101.7(2)
C18 O3 Co1 122.5(4)
Co3 O3 Co1 100.3(2)
Co2 O3 Co1 91.99(18)
C24 O4 Co3 112.6(4)
C24 O4 Co2 117.7(5)
Co3 O4 Co2 96.57(19)
C24 O4 Dy1 121.4(4)
Co3 O4 Dy1 98.8(2)
Co2 O4 Dy1 105.5(2)
C25 O5 Co1 124.7(5)
C25 O6 Co2 129.6(5)
C27 O7 Co3 124.2(5)
C27 O8 Dy1 136.8(5)
C29 O9 Dy1 91.5(4)
C29 O10 Dy1 93.3(4)
C31 O11 Dy1 91.6(5)
C31 O12 Dy1 94.2(4)
C33 O13 Co2 128.3(6)
C5 N1 C1 117.7(7)
C5 N1 Co1 114.3(5)
C1 N1 Co1 127.5(6)
C7 N2 C11 119.0(6)
C7 N2 Co1 129.6(5)
C11 N2 Co1 110.5(5)
C17 N3 C13 118.6(7)
C17 N3 Co3 113.3(5)
C13 N3 Co3 128.1(6)
C23 N4 C19 118.4(7)
C23 N4 Co3 112.3(5)
C19 N4 Co3 128.8(6)
N1 C1 C2 122.1(8)
C3 C2 C1 120.1(8)
C2 C3 C4 118.9(8)
C5 C4 C3 118.0(8)
N1 C5 C4 123.3(7)
N1 C5 C6 115.2(6)
C4 C5 C6 121.5(7)
O1 C6 C5 110.8(6)
N2 C7 C8 123.8(7)
C7 C8 C9 117.4(7)
C10 C9 C8 118.9(6)
C9 C10 C11 119.1(7)
N2 C11 C10 121.8(7)
N2 C11 C12 116.6(6)
C10 C11 C12 121.7(6)
O2 C12 C11 110.4(6)
N3 C13 C14 122.5(8)
C15 C14 C13 118.0(9)
C14 C15 C16 121.3(9)
C17 C16 C15 117.3(9)
N3 C17 C16 122.3(8)
N3 C17 C18 115.4(6)
C16 C17 C18 122.2(7)
O3 C18 C17 109.8(6)
N4 C19 C20 122.9(8)
C21 C20 C19 118.6(8)
C20 C21 C22 119.6(8)
C21 C22 C23 118.8(9)
N4 C23 C22 121.7(7)
N4 C23 C24 117.9(7)
C22 C23 C24 120.3(8)
O4 C24 C23 111.0(6)
O6 C25 O5 126.7(7)
O6 C25 C26 117.6(7)
O5 C25 C26 115.7(7)
O7 C27 O8 125.3(7)
O7 C27 C28 117.1(8)
O8 C27 C28 117.5(8)
O9 C29 O10 120.6(7)
O9 C29 C30 121.0(7)
O10 C29 C30 118.4(7)
O12 C31 O11 119.9(7)
O12 C31 C32 120.9(7)
O11 C31 C32 119.2(8)
O14 C33 O13 125.4(9)
O14 C33 C34 116.8(10)
O13 C33 C34 117.7(10)
Cl1 C1S Cl2 107.9(6)

loop_
_geom_bond_atom_site_label_1
_geom_bond_atom_site_label_2
_geom_bond_distance
Dy1 O4 2.319(5)
Dy1 O8 2.345(5)
Dy1 O1 2.353(5)
Dy1 O10 2.373(5)
Dy1 O2 2.384(5)
Dy1 O12 2.390(5)
Dy1 O9 2.418(6)
Dy1 O11 2.440(5)
Dy1 Co3 3.3457(10)
Dy1 Co1 3.4805(10)
Co1 O5 2.033(5)
Co1 O1 2.083(5)
Co1 O2 2.087(5)
Co1 N1 2.092(6)
Co1 O3 2.125(5)
Co1 N2 2.158(6)
Co2 O13 1.974(6)
Co2 O1W 2.112(6)
Co2 O3 2.118(5)
Co2 O6 2.138(5)
Co2 O2 2.158(5)
Co2 O4 2.228(5)
Co3 O3 2.035(5)
Co3 O7 2.052(5)
Co3 O4 2.083(5)
Co3 N3 2.115(6)
Co3 N4 2.132(6)
Co3 O1 2.173(5)
O1 C6 1.423(9)
O2 C12 1.420(8)
O3 C18 1.415(8)
O4 C24 1.422(9)
O5 C25 1.283(10)
O6 C25 1.242(9)
O7 C27 1.249(10)
O8 C27 1.258(10)
O9 C29 1.259(9)
O10 C29 1.269(9)
O11 C31 1.273(9)
O12 C31 1.263(10)
O14 C33 1.263(12)
O13 C33 1.266(12)
N1 C5 1.342(10)
N1 C1 1.343(10)
N2 C7 1.324(10)
N2 C11 1.337(9)
N3 C17 1.342(10)
N3 C13 1.349(11)
N4 C23 1.337(11)
N4 C19 1.338(10)
C1 C2 1.368(13)
C2 C3 1.365(15)
C3 C4 1.391(12)
C4 C5 1.376(11)
C5 C6 1.520(10)
C7 C8 1.379(10)
C8 C9 1.405(11)
C9 C10 1.383(11)
C10 C11 1.389(9)
C11 C12 1.510(10)
C13 C14 1.376(13)
C14 C15 1.357(16)
C15 C16 1.389(15)
C16 C17 1.381(11)
C17 C18 1.513(11)
C19 C20 1.377(11)
C20 C21 1.365(14)
C21 C22 1.377(12)
C22 C23 1.391(11)
C23 C24 1.528(11)
C25 C26 1.512(10)
C27 C28 1.516(13)
C29 C30 1.498(10)
C31 C32 1.488(11)
C33 C34 1.524(15)
C1S Cl1 1.771(11)
C1S Cl2 1.777(11)

loop_
_geom_hbond_atom_site_label_D
_geom_hbond_atom_site_label_H
_geom_hbond_atom_site_label_A
_geom_hbond_distance_DH
_geom_hbond_distance_HA
_geom_hbond_distance_DA
_geom_hbond_angle_DHA
O1W H1W O11 0.85(2) 2.00(4) 2.802(8) 158(7)
O1W H2W O14 0.86(2) 1.86(4) 2.606(9) 144(6)
